data_1561245
loop_
_publ_author_name
'Pflug, Christian'
'Franz, Alexandra'
'Kohlmann, Holger'

_publ_section_title
;
 Crystal structure and europium luminescence of NaMgH3&#x2212;xFx
;
_journal_name_full 'Journal of Solid State Chemistry'
_journal_page_first 391
_journal_page_last 396
_journal_paper_doi 10.1016/j.jssc.2017.10.034
_journal_volume 258
_journal_year 2018
_chemical_formula_iupac NaMgD1.5F1.5
_chemical_formula_sum 'D1.5 F1.5 Mg Na'
_chemical_formula_weight 78.81
_space_group_IT_number 62
_space_group_name_Hall '-P 2ac 2n'
_space_group_name_H-M_alt 'P n m a'
_symmetry_cell_setting orthorhombic
_symmetry_Int_Tables_number 62
_symmetry_space_group_name_Hall '-P 2ac 2n'
_symmetry_space_group_name_H-M 'P n m a'
_cell_angle_alpha 90.00000
_cell_angle_beta 90.00000
_cell_angle_gamma 90.00000
_cell_formula_units_Z 4
_cell_length_a 5.4755(3)
_cell_length_b 7.6815(4)
_cell_length_c 5.3871(3)
_cell_measurement_temperature 298
_cell_volume 226.58(2)
_computing_cell_refinement FullProf
_computing_data_collection CARESS
_computing_molecular_graphics Diamond3.0
_computing_publication_material WinPLOTR
_computing_structure_refinement FULLPROF
_computing_structure_solution ICSD
_diffrn_ambient_temperature 298
_diffrn_detector 'Eight area detectors (300 mm x 300 mm)'
_diffrn_measurement_device_type 'E9, HZB'
_diffrn_radiation_monochromator
;Axially focusing, Riso design, 
 300 mm height, 19 Germanium composite plates 
 with reflecting planes (311), (511), and (711)(511) 
 normal to crystal surface, Mosaicity FWHM = 17
;
_diffrn_radiation_type neutron
_diffrn_radiation_wavelength 1.79810
_diffrn_source 'nuclear reactor'
_diffrn_source_type 'E9, HZB'
_pd_char_colour white
_pd_meas_2theta_range_inc 0.075035
_pd_meas_2theta_range_max 141.79100
_pd_meas_2theta_range_min -8.95873
_pd_meas_number_of_points 2011
_pd_meas_scan_method step
_pd_proc_2theta_range_inc 0.075035
_pd_proc_2theta_range_max 141.7848
_pd_proc_2theta_range_min 22.0
_pd_proc_ls_background_function ' linear interpolation between 17 manually defined background points'
_pd_proc_ls_profile_function
;'pseudo-Voigt function with U = 0.392(20), V = -0.512(30),
 W = 0.335(11), \h~0~ = 0.234(14), X = -0.00065;
 asymmetry correction with P~1~ = -0.003(11) on 
reflections with 2\q < 140\%' 
;
_pd_proc_ls_prof_R_factor 0.034199
_pd_proc_ls_prof_wR_expected 0.019113
_pd_proc_ls_prof_wR_factor 0.045848
_pd_proc_wavelength 1.798100
_pd_spec_mounting ' Vanadium'
_pd_spec_shape cylinder
_refine_ls_extinction_coef .
_refine_ls_extinction_method none
_refine_ls_goodness_of_fit_all 2.3988
_refine_ls_matrix_type fullcycle
_refine_ls_number_constraints 7
_refine_ls_number_parameters 31
_refine_ls_number_reflns 155
_refine_ls_number_restraints 0
_refine_ls_R_I_factor 0.059112
_refine_ls_shift/su_max 0.1
_refine_ls_structure_factor_coef Inet
_refine_ls_weighting_scheme sigma
_cod_data_source_file JSSC-2018-258-391.cif
_cod_data_source_block 1
_cod_original_formula_sum D1.5F1.5Mg1Na1
_cod_database_code 1561245
_pd_proc_ls_prof_cr_factor 0.125637
_pd_proc_ls_prof_cwr_factor 0.123333
_pd_proc_ls_prof_cwr_expected 0.051415
_pd_proc_ls_prof_chi2 5.7542
_pd_proc_ls_prof_echi2 5.7542
_refine_ls_wr-factor-all 4.13

loop_
_symmetry_equiv_pos_as_xyz
x,y,z
x+1/2,-y+1/2,-z+1/2
-x,y+1/2,-z
-x+1/2,-y,z+1/2
-x,-y,-z
-x+1/2,y+1/2,z+1/2
x,-y+1/2,z
x+1/2,y,-z+1/2

loop_
_atom_site_label
_atom_site_fract_x
_atom_site_fract_y
_atom_site_fract_z
_atom_site_U_iso_or_equiv
_atom_site_occupancy
_atom_site_adp_type
_atom_site_type_symbol
Na1 0.0341(9) 0.25000 -0.0042(11) 0.0235(10) 1.00000 Uiso Na
Mg1 0.00000 0.00000 0.50000 0.0031(6) 1.00000 Uiso Mg
F1 0.4770(5) 0.25000 0.0788(5) 0.0175(8) 0.50000 Uiso F
D1 0.4770(5) 0.25000 0.0788(5) 0.0175(8) 0.50000 Uiso D
F2 0.2931(3) 0.0425(3) 0.7060(3) 0.0184(6) 0.50000 Uiso F
D2 0.2931(3) 0.0425(3) 0.7060(3) 0.0184(6) 0.50000 Uiso D

loop_
_atom_type_symbol
_atom_type_scat_length_neutron
_atom_type_scat_source
Na 0.36300 V.F._Sears_Neutron_News_3_26_(1992)
Mg 0.53750 V.F._Sears_Neutron_News_3_26_(1992)
F 0.56540 V.F._Sears_Neutron_News_3_26_(1992)
D 0.66710 V.F._Sears_Neutron_News_3_26_(1992)

loop_
_geom_angle_atom_site_label_1
_geom_angle_atom_site_label_2
_geom_angle_atom_site_label_3
_geom_angle
_geom_angle_site_symmetry_1
_geom_angle_site_symmetry_3
F1 Na1 F1 87.3(2) 1_555 2_455
F1 Na1 D1 87.3(2) 1_555 2_455
F1 Na1 F2 65.14(18) 1_555 1_554
F1 Na1 F2 129.8(2) 1_555 2_455
F1 Na1 F2 65.01(17) 1_555 4_554
F1 Na1 F2 65.01(17) 1_555 6_554
F1 Na1 F2 65.14(18) 1_555 7_554
F1 Na1 F2 129.8(2) 1_555 8_455
F1 Na1 D2 65.14(18) 1_555 1_554
F1 Na1 D2 129.8(2) 1_555 2_455
F1 Na1 D2 65.01(17) 1_555 4_554
F1 Na1 D2 65.01(17) 1_555 6_554
F1 Na1 D2 65.14(18) 1_555 7_554
F1 Na1 D2 129.8(2) 1_555 8_455
F1 Na1 D1 87.3(2) 2_455 1_555
F1 Na1 F2 131.1(2) 2_455 1_554
F1 Na1 F2 112.6(2) 2_455 2_455
F1 Na1 F2 68.30(19) 2_455 4_554
F1 Na1 F2 68.30(19) 2_455 6_554
F1 Na1 F2 131.1(2) 2_455 7_554
F1 Na1 F2 112.6(2) 2_455 8_455
F1 Na1 D2 131.1(2) 2_455 1_554
F1 Na1 D2 112.6(2) 2_455 2_455
F1 Na1 D2 68.30(19) 2_455 4_554
F1 Na1 D2 68.30(19) 2_455 6_554
F1 Na1 D2 131.1(2) 2_455 7_554
F1 Na1 D2 112.6(2) 2_455 8_455
D1 Na1 D1 87.3(2) 1_555 2_455
D1 Na1 F2 65.14(18) 1_555 1_554
D1 Na1 F2 129.8(2) 1_555 2_455
D1 Na1 F2 65.01(17) 1_555 4_554
D1 Na1 F2 65.01(17) 1_555 6_554
D1 Na1 F2 65.14(18) 1_555 7_554
D1 Na1 F2 129.8(2) 1_555 8_455
D1 Na1 D2 65.14(18) 1_555 1_554
D1 Na1 D2 129.8(2) 1_555 2_455
D1 Na1 D2 65.01(17) 1_555 4_554
D1 Na1 D2 65.01(17) 1_555 6_554
D1 Na1 D2 65.14(18) 1_555 7_554
D1 Na1 D2 129.8(2) 1_555 8_455
D1 Na1 F2 131.1(2) 2_455 1_554
D1 Na1 F2 112.6(2) 2_455 2_455
D1 Na1 F2 68.30(19) 2_455 4_554
D1 Na1 F2 68.30(19) 2_455 6_554
D1 Na1 F2 131.1(2) 2_455 7_554
D1 Na1 F2 112.6(2) 2_455 8_455
D1 Na1 D2 131.1(2) 2_455 1_554
D1 Na1 D2 112.6(2) 2_455 2_455
D1 Na1 D2 68.30(19) 2_455 4_554
D1 Na1 D2 68.30(19) 2_455 6_554
D1 Na1 D2 131.1(2) 2_455 7_554
D1 Na1 D2 112.6(2) 2_455 8_455
F2 Na1 F2 116.06(19) 1_554 2_455
F2 Na1 F2 63.64(14) 1_554 4_554
F2 Na1 F2 124.33(17) 1_554 6_554
F2 Na1 F2 74.16(17) 1_554 7_554
F2 Na1 F2 67.48(16) 1_554 8_455
F2 Na1 D2 116.06(19) 1_554 2_455
F2 Na1 D2 63.64(14) 1_554 4_554
F2 Na1 D2 124.33(17) 1_554 6_554
F2 Na1 D2 74.16(17) 1_554 7_554
F2 Na1 D2 67.48(16) 1_554 8_455
F2 Na1 F2 164.71(19) 2_455 4_554
F2 Na1 F2 79.90(15) 2_455 6_554
F2 Na1 F2 67.48(16) 2_455 7_554
F2 Na1 F2 85.98(19) 2_455 8_455
F2 Na1 D2 116.06(19) 2_455 1_554
F2 Na1 D2 164.71(19) 2_455 4_554
F2 Na1 D2 79.90(15) 2_455 6_554
F2 Na1 D2 67.48(16) 2_455 7_554
F2 Na1 D2 85.98(19) 2_455 8_455
F2 Na1 F2 113.41(16) 4_554 6_554
F2 Na1 F2 124.33(17) 4_554 7_554
F2 Na1 F2 79.90(15) 4_554 8_455
F2 Na1 D2 63.64(14) 4_554 1_554
F2 Na1 D2 164.71(19) 4_554 2_455
F2 Na1 D2 113.41(16) 4_554 6_554
F2 Na1 D2 124.33(17) 4_554 7_554
F2 Na1 D2 79.90(15) 4_554 8_455
F2 Na1 F2 63.64(14) 6_554 7_554
F2 Na1 F2 164.71(19) 6_554 8_455
F2 Na1 D2 124.33(17) 6_554 1_554
F2 Na1 D2 79.90(15) 6_554 2_455
F2 Na1 D2 113.41(16) 6_554 4_554
F2 Na1 D2 63.64(14) 6_554 7_554
F2 Na1 D2 164.71(19) 6_554 8_455
F2 Na1 F2 116.06(19) 7_554 8_455
F2 Na1 D2 74.16(17) 7_554 1_554
F2 Na1 D2 67.48(16) 7_554 2_455
F2 Na1 D2 124.33(17) 7_554 4_554
F2 Na1 D2 63.64(14) 7_554 6_554
F2 Na1 D2 116.06(19) 7_554 8_455
F2 Na1 D2 67.48(16) 8_455 1_554
F2 Na1 D2 85.98(19) 8_455 2_455
F2 Na1 D2 79.90(15) 8_455 4_554
F2 Na1 D2 164.71(19) 8_455 6_554
F2 Na1 D2 116.06(19) 8_455 7_554
D2 Na1 D2 116.06(19) 1_554 2_455
D2 Na1 D2 63.64(14) 1_554 4_554
D2 Na1 D2 124.33(17) 1_554 6_554
D2 Na1 D2 74.16(17) 1_554 7_554
D2 Na1 D2 67.48(16) 1_554 8_455
D2 Na1 D2 164.71(19) 2_455 4_554
D2 Na1 D2 79.90(15) 2_455 6_554
D2 Na1 D2 67.48(16) 2_455 7_554
D2 Na1 D2 85.98(19) 2_455 8_455
D2 Na1 D2 113.41(16) 4_554 6_554
D2 Na1 D2 124.33(17) 4_554 7_554
D2 Na1 D2 79.90(15) 4_554 8_455
D2 Na1 D2 63.64(14) 6_554 7_554
D2 Na1 D2 164.71(19) 6_554 8_455
D2 Na1 D2 116.06(19) 7_554 8_455
F1 Mg1 F1 180.00(6) 2_455 4_555
F1 Mg1 D1 180.00(6) 2_455 4_555
F1 Mg1 F2 90.68(13) 2_455 1_555
F1 Mg1 F2 91.43(12) 2_455 4_554
F1 Mg1 F2 89.32(12) 2_455 5_556
F1 Mg1 F2 88.57(13) 2_455 8_456
F1 Mg1 D2 90.68(13) 2_455 1_555
F1 Mg1 D2 91.43(12) 2_455 4_554
F1 Mg1 D2 89.32(12) 2_455 5_556
F1 Mg1 D2 88.57(13) 2_455 8_456
F1 Mg1 D1 180.00(6) 4_555 2_455
F1 Mg1 F2 89.32(12) 4_555 1_555
F1 Mg1 F2 88.57(13) 4_555 4_554
F1 Mg1 F2 90.68(13) 4_555 5_556
F1 Mg1 F2 91.43(12) 4_555 8_456
F1 Mg1 D2 89.32(12) 4_555 1_555
F1 Mg1 D2 88.57(13) 4_555 4_554
F1 Mg1 D2 90.68(13) 4_555 5_556
F1 Mg1 D2 91.43(12) 4_555 8_456
D1 Mg1 D1 180.00(6) 2_455 4_555
D1 Mg1 F2 90.68(13) 2_455 1_555
D1 Mg1 F2 91.43(12) 2_455 4_554
D1 Mg1 F2 89.32(12) 2_455 5_556
D1 Mg1 F2 88.57(13) 2_455 8_456
D1 Mg1 D2 90.68(13) 2_455 1_555
D1 Mg1 D2 91.43(12) 2_455 4_554
D1 Mg1 D2 89.32(12) 2_455 5_556
D1 Mg1 D2 88.57(13) 2_455 8_456
D1 Mg1 F2 89.32(12) 4_555 1_555
D1 Mg1 F2 88.57(13) 4_555 4_554
D1 Mg1 F2 90.68(13) 4_555 5_556
D1 Mg1 F2 91.43(12) 4_555 8_456
D1 Mg1 D2 89.32(12) 4_555 1_555
D1 Mg1 D2 88.57(13) 4_555 4_554
D1 Mg1 D2 90.68(13) 4_555 5_556
D1 Mg1 D2 91.43(12) 4_555 8_456
F2 Mg1 F2 90.68(12) 1_555 4_554
F2 Mg1 F2 180.00(15) 1_555 5_556
F2 Mg1 F2 89.32(12) 1_555 8_456
F2 Mg1 D2 90.68(12) 1_555 4_554
F2 Mg1 D2 180.00(15) 1_555 5_556
F2 Mg1 D2 89.32(12) 1_555 8_456
F2 Mg1 F2 89.32(12) 4_554 5_556
F2 Mg1 F2 179.97(15) 4_554 8_456
F2 Mg1 D2 90.68(12) 4_554 1_555
F2 Mg1 D2 89.32(12) 4_554 5_556
F2 Mg1 D2 179.97(15) 4_554 8_456
F2 Mg1 F2 90.68(12) 5_556 8_456
F2 Mg1 D2 180.00(15) 5_556 1_555
F2 Mg1 D2 89.32(12) 5_556 4_554
F2 Mg1 D2 90.68(12) 5_556 8_456
F2 Mg1 D2 89.32(12) 8_456 1_555
F2 Mg1 D2 179.97(15) 8_456 4_554
F2 Mg1 D2 90.68(12) 8_456 5_556
D2 Mg1 D2 90.68(12) 1_555 4_554
D2 Mg1 D2 180.00(15) 1_555 5_556
D2 Mg1 D2 89.32(12) 1_555 8_456
D2 Mg1 D2 89.32(12) 4_554 5_556
D2 Mg1 D2 179.97(15) 4_554 8_456
D2 Mg1 D2 90.68(12) 5_556 8_456
Na1 F1 Na1 108.2(4) 1_555 2_555
Na1 F1 Mg1 91.36(20) 1_555 2_555
Na1 F1 Mg1 91.36(20) 1_555 4_554
Na1 F1 F2 60.55(18) 1_555 1_554
Na1 F1 F2 120.5(2) 1_555 2_555
Na1 F1 F2 120.8(2) 1_555 3_656
Na1 F1 F2 61.37(17) 1_555 4_554
Na1 F1 F2 120.8(2) 1_555 5_656
Na1 F1 F2 61.37(17) 1_555 6_554
Na1 F1 F2 60.55(18) 1_555 7_554
Na1 F1 F2 120.5(2) 1_555 8_555
Na1 F1 D2 60.55(18) 1_555 1_554
Na1 F1 D2 120.5(2) 1_555 2_555
Na1 F1 D2 120.8(2) 1_555 3_656
Na1 F1 D2 61.37(17) 1_555 4_554
Na1 F1 D2 120.8(2) 1_555 5_656
Na1 F1 D2 61.37(17) 1_555 6_554
Na1 F1 D2 60.55(18) 1_555 7_554
Na1 F1 D2 120.5(2) 1_555 8_555
Na1 F1 Mg1 101.8(3) 2_555 2_555
Na1 F1 Mg1 101.8(3) 2_555 4_554
Na1 F1 F2 140.5(3) 2_555 1_554
Na1 F1 F2 117.3(3) 2_555 2_555
Na1 F1 F2 62.16(19) 2_555 3_656
Na1 F1 F2 80.1(2) 2_555 4_554
Na1 F1 F2 62.16(19) 2_555 5_656
Na1 F1 F2 80.1(2) 2_555 6_554
Na1 F1 F2 140.5(3) 2_555 7_554
Na1 F1 F2 117.3(3) 2_555 8_555
Na1 F1 D2 140.5(3) 2_555 1_554
Na1 F1 D2 117.3(3) 2_555 2_555
Na1 F1 D2 62.16(19) 2_555 3_656
Na1 F1 D2 80.1(2) 2_555 4_554
Na1 F1 D2 62.16(19) 2_555 5_656
Na1 F1 D2 80.1(2) 2_555 6_554
Na1 F1 D2 140.5(3) 2_555 7_554
Na1 F1 D2 117.3(3) 2_555 8_555
Mg1 F1 Mg1 154.03(3) 2_555 4_554
Mg1 F1 F2 115.48(11) 2_555 1_554
Mg1 F1 F2 151.16(12) 2_555 4_554
Mg1 F1 F2 146.63(12) 2_555 5_656
Mg1 F1 F2 45.45(7) 2_555 6_554
Mg1 F1 F2 45.77(7) 2_555 7_554
Mg1 F1 F2 113.32(11) 2_555 8_555
Mg1 F1 D2 115.48(11) 2_555 1_554
Mg1 F1 D2 151.16(12) 2_555 4_554
Mg1 F1 D2 146.63(12) 2_555 5_656
Mg1 F1 D2 45.45(7) 2_555 6_554
Mg1 F1 D2 45.77(7) 2_555 7_554
Mg1 F1 D2 113.32(11) 2_555 8_555
Mg1 F1 F2 45.77(7) 4_554 1_554
Mg1 F1 F2 113.32(11) 4_554 2_555
Mg1 F1 F2 146.63(12) 4_554 3_656
Mg1 F1 F2 45.45(7) 4_554 4_554
Mg1 F1 F2 151.16(12) 4_554 6_554
Mg1 F1 F2 115.48(11) 4_554 7_554
Mg1 F1 D2 45.77(7) 4_554 1_554
Mg1 F1 D2 113.32(11) 4_554 2_555
Mg1 F1 D2 146.63(12) 4_554 3_656
Mg1 F1 D2 45.45(7) 4_554 4_554
Mg1 F1 D2 151.16(12) 4_554 6_554
Mg1 F1 D2 115.48(11) 4_554 7_554
F2 F1 F2 98.94(12) 1_554 2_555
F2 F1 F2 157.30(14) 1_554 3_656
F2 F1 F2 61.11(10) 1_554 4_554
F2 F1 F2 90.11(11) 1_554 5_656
F2 F1 F2 116.97(13) 1_554 6_554
F2 F1 F2 70.71(12) 1_554 7_554
F2 F1 F2 59.91(10) 1_554 8_555
F2 F1 D2 98.94(12) 1_554 2_555
F2 F1 D2 157.30(14) 1_554 3_656
F2 F1 D2 61.11(10) 1_554 4_554
F2 F1 D2 90.11(11) 1_554 5_656
F2 F1 D2 116.97(13) 1_554 6_554
F2 F1 D2 70.71(12) 1_554 7_554
F2 F1 D2 59.91(10) 1_554 8_555
F2 F1 F2 59.88(9) 2_555 3_656
F2 F1 F2 157.29(14) 2_555 4_554
F2 F1 F2 113.64(13) 2_555 5_656
F2 F1 F2 90.22(11) 2_555 6_554
F2 F1 F2 59.91(10) 2_555 7_554
F2 F1 F2 69.14(11) 2_555 8_555
F2 F1 D2 98.94(12) 2_555 1_554
F2 F1 D2 59.88(9) 2_555 3_656
F2 F1 D2 157.29(14) 2_555 4_554
F2 F1 D2 113.64(13) 2_555 5_656
F2 F1 D2 90.22(11) 2_555 6_554
F2 F1 D2 59.91(10) 2_555 7_554
F2 F1 D2 69.14(11) 2_555 8_555
F2 F1 F2 141.27(14) 3_656 4_554
F2 F1 F2 105.41(13) 3_656 5_656
F2 F1 F2 59.48(9) 3_656 6_554
F2 F1 F2 90.11(11) 3_656 7_554
F2 F1 F2 113.64(13) 3_656 8_555
F2 F1 D2 157.30(14) 3_656 1_554
F2 F1 D2 59.88(9) 3_656 2_555
F2 F1 D2 141.27(14) 3_656 4_554
F2 F1 D2 105.41(13) 3_656 5_656
F2 F1 D2 59.48(9) 3_656 6_554
F2 F1 D2 90.11(11) 3_656 7_554
F2 F1 D2 113.64(13) 3_656 8_555
F2 F1 F2 59.48(9) 4_554 5_656
F2 F1 F2 108.08(13) 4_554 6_554
F2 F1 F2 116.97(13) 4_554 7_554
F2 F1 F2 90.22(11) 4_554 8_555
F2 F1 D2 61.11(10) 4_554 1_554
F2 F1 D2 157.29(14) 4_554 2_555
F2 F1 D2 141.27(14) 4_554 3_656
F2 F1 D2 59.48(9) 4_554 5_656
F2 F1 D2 108.08(13) 4_554 6_554
F2 F1 D2 116.97(13) 4_554 7_554
F2 F1 D2 90.22(11) 4_554 8_555
F2 F1 F2 141.27(14) 5_656 6_554
F2 F1 F2 157.30(14) 5_656 7_554
F2 F1 F2 59.88(9) 5_656 8_555
F2 F1 D2 90.11(11) 5_656 1_554
F2 F1 D2 113.64(13) 5_656 2_555
F2 F1 D2 105.41(13) 5_656 3_656
F2 F1 D2 59.48(9) 5_656 4_554
F2 F1 D2 141.27(14) 5_656 6_554
F2 F1 D2 157.30(14) 5_656 7_554
F2 F1 D2 59.88(9) 5_656 8_555
F2 F1 F2 61.11(10) 6_554 7_554
F2 F1 F2 157.29(14) 6_554 8_555
F2 F1 D2 116.97(13) 6_554 1_554
F2 F1 D2 90.22(11) 6_554 2_555
F2 F1 D2 59.48(9) 6_554 3_656
F2 F1 D2 108.08(13) 6_554 4_554
F2 F1 D2 141.27(14) 6_554 5_656
F2 F1 D2 61.11(10) 6_554 7_554
F2 F1 D2 157.29(14) 6_554 8_555
F2 F1 F2 98.94(12) 7_554 8_555
F2 F1 D2 70.71(12) 7_554 1_554
F2 F1 D2 59.91(10) 7_554 2_555
F2 F1 D2 90.11(11) 7_554 3_656
F2 F1 D2 116.97(13) 7_554 4_554
F2 F1 D2 157.30(14) 7_554 5_656
F2 F1 D2 61.11(10) 7_554 6_554
F2 F1 D2 98.94(12) 7_554 8_555
F2 F1 D2 59.91(10) 8_555 1_554
F2 F1 D2 69.14(11) 8_555 2_555
F2 F1 D2 113.64(13) 8_555 3_656
F2 F1 D2 90.22(11) 8_555 4_554
F2 F1 D2 59.88(9) 8_555 5_656
F2 F1 D2 157.29(14) 8_555 6_554
F2 F1 D2 98.94(12) 8_555 7_554
D2 F1 D2 98.94(12) 1_554 2_555
D2 F1 D2 157.30(14) 1_554 3_656
D2 F1 D2 61.11(10) 1_554 4_554
D2 F1 D2 90.11(11) 1_554 5_656
D2 F1 D2 116.97(13) 1_554 6_554
D2 F1 D2 70.71(12) 1_554 7_554
D2 F1 D2 59.91(10) 1_554 8_555
D2 F1 D2 59.88(9) 2_555 3_656
D2 F1 D2 157.29(14) 2_555 4_554
D2 F1 D2 113.64(13) 2_555 5_656
D2 F1 D2 90.22(11) 2_555 6_554
D2 F1 D2 59.91(10) 2_555 7_554
D2 F1 D2 69.14(11) 2_555 8_555
D2 F1 D2 141.27(14) 3_656 4_554
D2 F1 D2 105.41(13) 3_656 5_656
D2 F1 D2 59.48(9) 3_656 6_554
D2 F1 D2 90.11(11) 3_656 7_554
D2 F1 D2 113.64(13) 3_656 8_555
D2 F1 D2 59.48(9) 4_554 5_656
D2 F1 D2 108.08(13) 4_554 6_554
D2 F1 D2 116.97(13) 4_554 7_554
D2 F1 D2 90.22(11) 4_554 8_555
D2 F1 D2 141.27(14) 5_656 6_554
D2 F1 D2 157.30(14) 5_656 7_554
D2 F1 D2 59.88(9) 5_656 8_555
D2 F1 D2 61.11(10) 6_554 7_554
D2 F1 D2 157.29(14) 6_554 8_555
D2 F1 D2 98.94(12) 7_554 8_555
Na1 D1 Na1 108.2(4) 1_555 2_555
Na1 D1 Mg1 91.36(20) 1_555 2_555
Na1 D1 Mg1 91.36(20) 1_555 4_554
Na1 D1 F2 60.55(18) 1_555 1_554
Na1 D1 F2 120.5(2) 1_555 2_555
Na1 D1 F2 120.8(2) 1_555 3_656
Na1 D1 F2 61.37(17) 1_555 4_554
Na1 D1 F2 120.8(2) 1_555 5_656
Na1 D1 F2 61.37(17) 1_555 6_554
Na1 D1 F2 60.55(18) 1_555 7_554
Na1 D1 F2 120.5(2) 1_555 8_555
Na1 D1 D2 60.55(18) 1_555 1_554
Na1 D1 D2 120.5(2) 1_555 2_555
Na1 D1 D2 120.8(2) 1_555 3_656
Na1 D1 D2 61.37(17) 1_555 4_554
Na1 D1 D2 120.8(2) 1_555 5_656
Na1 D1 D2 61.37(17) 1_555 6_554
Na1 D1 D2 60.55(18) 1_555 7_554
Na1 D1 D2 120.5(2) 1_555 8_555
Na1 D1 Mg1 101.8(3) 2_555 2_555
Na1 D1 Mg1 101.8(3) 2_555 4_554
Na1 D1 F2 140.5(3) 2_555 1_554
Na1 D1 F2 117.3(3) 2_555 2_555
Na1 D1 F2 62.16(19) 2_555 3_656
Na1 D1 F2 80.1(2) 2_555 4_554
Na1 D1 F2 62.16(19) 2_555 5_656
Na1 D1 F2 80.1(2) 2_555 6_554
Na1 D1 F2 140.5(3) 2_555 7_554
Na1 D1 F2 117.3(3) 2_555 8_555
Na1 D1 D2 140.5(3) 2_555 1_554
Na1 D1 D2 117.3(3) 2_555 2_555
Na1 D1 D2 62.16(19) 2_555 3_656
Na1 D1 D2 80.1(2) 2_555 4_554
Na1 D1 D2 62.16(19) 2_555 5_656
Na1 D1 D2 80.1(2) 2_555 6_554
Na1 D1 D2 140.5(3) 2_555 7_554
Na1 D1 D2 117.3(3) 2_555 8_555
Mg1 D1 Mg1 154.03(3) 2_555 4_554
Mg1 D1 F2 115.48(11) 2_555 1_554
Mg1 D1 F2 151.16(12) 2_555 4_554
Mg1 D1 F2 146.63(12) 2_555 5_656
Mg1 D1 F2 45.45(7) 2_555 6_554
Mg1 D1 F2 45.77(7) 2_555 7_554
Mg1 D1 F2 113.32(11) 2_555 8_555
Mg1 D1 D2 115.48(11) 2_555 1_554
Mg1 D1 D2 151.16(12) 2_555 4_554
Mg1 D1 D2 146.63(12) 2_555 5_656
Mg1 D1 D2 45.45(7) 2_555 6_554
Mg1 D1 D2 45.77(7) 2_555 7_554
Mg1 D1 D2 113.32(11) 2_555 8_555
Mg1 D1 F2 45.77(7) 4_554 1_554
Mg1 D1 F2 113.32(11) 4_554 2_555
Mg1 D1 F2 146.63(12) 4_554 3_656
Mg1 D1 F2 45.45(7) 4_554 4_554
Mg1 D1 F2 151.16(12) 4_554 6_554
Mg1 D1 F2 115.48(11) 4_554 7_554
Mg1 D1 D2 45.77(7) 4_554 1_554
Mg1 D1 D2 113.32(11) 4_554 2_555
Mg1 D1 D2 146.63(12) 4_554 3_656
Mg1 D1 D2 45.45(7) 4_554 4_554
Mg1 D1 D2 151.16(12) 4_554 6_554
Mg1 D1 D2 115.48(11) 4_554 7_554
F2 D1 F2 98.94(12) 1_554 2_555
F2 D1 F2 157.30(14) 1_554 3_656
F2 D1 F2 61.11(10) 1_554 4_554
F2 D1 F2 90.11(11) 1_554 5_656
F2 D1 F2 116.97(13) 1_554 6_554
F2 D1 F2 70.71(12) 1_554 7_554
F2 D1 F2 59.91(10) 1_554 8_555
F2 D1 D2 98.94(12) 1_554 2_555
F2 D1 D2 157.30(14) 1_554 3_656
F2 D1 D2 61.11(10) 1_554 4_554
F2 D1 D2 90.11(11) 1_554 5_656
F2 D1 D2 116.97(13) 1_554 6_554
F2 D1 D2 70.71(12) 1_554 7_554
F2 D1 D2 59.91(10) 1_554 8_555
F2 D1 F2 59.88(9) 2_555 3_656
F2 D1 F2 157.29(14) 2_555 4_554
F2 D1 F2 113.64(13) 2_555 5_656
F2 D1 F2 90.22(11) 2_555 6_554
F2 D1 F2 59.91(10) 2_555 7_554
F2 D1 F2 69.14(11) 2_555 8_555
F2 D1 D2 98.94(12) 2_555 1_554
F2 D1 D2 59.88(9) 2_555 3_656
F2 D1 D2 157.29(14) 2_555 4_554
F2 D1 D2 113.64(13) 2_555 5_656
F2 D1 D2 90.22(11) 2_555 6_554
F2 D1 D2 59.91(10) 2_555 7_554
F2 D1 D2 69.14(11) 2_555 8_555
F2 D1 F2 141.27(14) 3_656 4_554
F2 D1 F2 105.41(13) 3_656 5_656
F2 D1 F2 59.48(9) 3_656 6_554
F2 D1 F2 90.11(11) 3_656 7_554
F2 D1 F2 113.64(13) 3_656 8_555
F2 D1 D2 157.30(14) 3_656 1_554
F2 D1 D2 59.88(9) 3_656 2_555
F2 D1 D2 141.27(14) 3_656 4_554
F2 D1 D2 105.41(13) 3_656 5_656
F2 D1 D2 59.48(9) 3_656 6_554
F2 D1 D2 90.11(11) 3_656 7_554
F2 D1 D2 113.64(13) 3_656 8_555
F2 D1 F2 59.48(9) 4_554 5_656
F2 D1 F2 108.08(13) 4_554 6_554
F2 D1 F2 116.97(13) 4_554 7_554
F2 D1 F2 90.22(11) 4_554 8_555
F2 D1 D2 61.11(10) 4_554 1_554
F2 D1 D2 157.29(14) 4_554 2_555
F2 D1 D2 141.27(14) 4_554 3_656
F2 D1 D2 59.48(9) 4_554 5_656
F2 D1 D2 108.08(13) 4_554 6_554
F2 D1 D2 116.97(13) 4_554 7_554
F2 D1 D2 90.22(11) 4_554 8_555
F2 D1 F2 141.27(14) 5_656 6_554
F2 D1 F2 157.30(14) 5_656 7_554
F2 D1 F2 59.88(9) 5_656 8_555
F2 D1 D2 90.11(11) 5_656 1_554
F2 D1 D2 113.64(13) 5_656 2_555
F2 D1 D2 105.41(13) 5_656 3_656
F2 D1 D2 59.48(9) 5_656 4_554
F2 D1 D2 141.27(14) 5_656 6_554
F2 D1 D2 157.30(14) 5_656 7_554
F2 D1 D2 59.88(9) 5_656 8_555
F2 D1 F2 61.11(10) 6_554 7_554
F2 D1 F2 157.29(14) 6_554 8_555
F2 D1 D2 116.97(13) 6_554 1_554
F2 D1 D2 90.22(11) 6_554 2_555
F2 D1 D2 59.48(9) 6_554 3_656
F2 D1 D2 108.08(13) 6_554 4_554
F2 D1 D2 141.27(14) 6_554 5_656
F2 D1 D2 61.11(10) 6_554 7_554
F2 D1 D2 157.29(14) 6_554 8_555
F2 D1 F2 98.94(12) 7_554 8_555
F2 D1 D2 70.71(12) 7_554 1_554
F2 D1 D2 59.91(10) 7_554 2_555
F2 D1 D2 90.11(11) 7_554 3_656
F2 D1 D2 116.97(13) 7_554 4_554
F2 D1 D2 157.30(14) 7_554 5_656
F2 D1 D2 61.11(10) 7_554 6_554
F2 D1 D2 98.94(12) 7_554 8_555
F2 D1 D2 59.91(10) 8_555 1_554
F2 D1 D2 69.14(11) 8_555 2_555
F2 D1 D2 113.64(13) 8_555 3_656
F2 D1 D2 90.22(11) 8_555 4_554
F2 D1 D2 59.88(9) 8_555 5_656
F2 D1 D2 157.29(14) 8_555 6_554
F2 D1 D2 98.94(12) 8_555 7_554
D2 D1 D2 98.94(12) 1_554 2_555
D2 D1 D2 157.30(14) 1_554 3_656
D2 D1 D2 61.11(10) 1_554 4_554
D2 D1 D2 90.11(11) 1_554 5_656
D2 D1 D2 116.97(13) 1_554 6_554
D2 D1 D2 70.71(12) 1_554 7_554
D2 D1 D2 59.91(10) 1_554 8_555
D2 D1 D2 59.88(9) 2_555 3_656
D2 D1 D2 157.29(14) 2_555 4_554
D2 D1 D2 113.64(13) 2_555 5_656
D2 D1 D2 90.22(11) 2_555 6_554
D2 D1 D2 59.91(10) 2_555 7_554
D2 D1 D2 69.14(11) 2_555 8_555
D2 D1 D2 141.27(14) 3_656 4_554
D2 D1 D2 105.41(13) 3_656 5_656
D2 D1 D2 59.48(9) 3_656 6_554
D2 D1 D2 90.11(11) 3_656 7_554
D2 D1 D2 113.64(13) 3_656 8_555
D2 D1 D2 59.48(9) 4_554 5_656
D2 D1 D2 108.08(13) 4_554 6_554
D2 D1 D2 116.97(13) 4_554 7_554
D2 D1 D2 90.22(11) 4_554 8_555
D2 D1 D2 141.27(14) 5_656 6_554
D2 D1 D2 157.30(14) 5_656 7_554
D2 D1 D2 59.88(9) 5_656 8_555
D2 D1 D2 61.11(10) 6_554 7_554
D2 D1 D2 157.29(14) 6_554 8_555
D2 D1 D2 98.94(12) 7_554 8_555
Na1 F2 Na1 99.6(3) 1_556 2_555
Na1 F2 Na1 160.3(3) 1_556 4_555
Na1 F2 Mg1 89.7(2) 1_556 1_555
Na1 F2 Mg1 86.20(18) 1_556 4_555
Na1 F2 F1 54.31(16) 1_556 1_556
Na1 F2 F1 69.51(20) 1_556 2_455
Na1 F2 F1 118.45(17) 1_556 3_646
Na1 F2 F1 110.37(16) 1_556 4_555
Na1 F2 D1 54.31(16) 1_556 1_556
Na1 F2 D1 69.51(20) 1_556 2_455
Na1 F2 D1 118.45(17) 1_556 3_646
Na1 F2 D1 110.37(16) 1_556 4_555
Na1 F2 F2 128.0(2) 1_556 4_554
Na1 F2 F2 58.95(14) 1_556 4_555
Na1 F2 F2 51.00(14) 1_556 8_456
Na1 F2 F2 115.3(2) 1_556 8_556
Na1 F2 D2 128.0(2) 1_556 4_554
Na1 F2 D2 58.95(14) 1_556 4_555
Na1 F2 D2 51.00(14) 1_556 8_456
Na1 F2 D2 115.3(2) 1_556 8_556
Na1 F2 Na1 100.10(14) 2_555 4_555
Na1 F2 Mg1 108.0(2) 2_555 1_555
Na1 F2 Mg1 99.3(2) 2_555 4_555
Na1 F2 F1 74.8(2) 2_555 1_556
Na1 F2 F1 72.96(20) 2_555 2_455
Na1 F2 F1 118.80(18) 2_555 3_646
Na1 F2 F1 137.55(19) 2_555 4_555
Na1 F2 D1 74.8(2) 2_555 1_556
Na1 F2 D1 72.96(20) 2_555 2_455
Na1 F2 D1 118.80(18) 2_555 3_646
Na1 F2 D1 137.55(19) 2_555 4_555
Na1 F2 F2 78.90(17) 2_555 4_554
Na1 F2 F2 134.3(3) 2_555 4_555
Na1 F2 F2 129.5(2) 2_555 8_456
Na1 F2 F2 61.52(16) 2_555 8_556
Na1 F2 D2 78.90(17) 2_555 4_554
Na1 F2 D2 134.3(3) 2_555 4_555
Na1 F2 D2 129.5(2) 2_555 8_456
Na1 F2 D2 61.52(16) 2_555 8_556
Na1 F2 Mg1 84.91(16) 4_555 1_555
Na1 F2 Mg1 89.87(20) 4_555 4_555
Na1 F2 F1 131.46(19) 4_555 1_556
Na1 F2 F1 117.46(15) 4_555 2_455
Na1 F2 F1 49.54(15) 4_555 3_646
Na1 F2 F1 53.63(14) 4_555 4_555
Na1 F2 D1 131.46(19) 4_555 1_556
Na1 F2 D1 117.46(15) 4_555 2_455
Na1 F2 D1 49.54(15) 4_555 3_646
Na1 F2 D1 53.63(14) 4_555 4_555
Na1 F2 F2 57.41(13) 4_555 4_554
Na1 F2 F2 105.6(2) 4_555 4_555
Na1 F2 F2 114.75(19) 4_555 8_456
Na1 F2 F2 74.04(14) 4_555 8_556
Na1 F2 D2 57.41(13) 4_555 4_554
Na1 F2 D2 105.6(2) 4_555 4_555
Na1 F2 D2 114.75(19) 4_555 8_456
Na1 F2 D2 74.04(14) 4_555 8_556
Mg1 F2 Mg1 152.64(7) 1_555 4_555
Mg1 F2 F1 143.23(14) 1_555 1_556
Mg1 F2 F1 117.42(13) 1_555 3_646
Mg1 F2 F1 45.23(7) 1_555 4_555
Mg1 F2 D1 143.23(14) 1_555 1_556
Mg1 F2 D1 117.42(13) 1_555 3_646
Mg1 F2 D1 45.23(7) 1_555 4_555
Mg1 F2 F2 111.28(10) 1_555 4_555
Mg1 F2 F2 45.28(8) 1_555 8_456
Mg1 F2 F2 153.51(11) 1_555 8_556
Mg1 F2 D2 111.28(10) 1_555 4_555
Mg1 F2 D2 45.28(8) 1_555 8_456
Mg1 F2 D2 153.51(11) 1_555 8_556
Mg1 F2 F1 45.66(8) 4_555 1_556
Mg1 F2 F1 152.31(14) 4_555 2_455
Mg1 F2 F1 111.71(12) 4_555 4_555
Mg1 F2 D1 45.66(8) 4_555 1_556
Mg1 F2 D1 152.31(14) 4_555 2_455
Mg1 F2 D1 111.71(12) 4_555 4_555
Mg1 F2 F2 145.73(10) 4_555 4_554
Mg1 F2 F2 115.37(10) 4_555 8_456
Mg1 F2 F2 45.39(8) 4_555 8_556
Mg1 F2 D2 145.73(10) 4_555 4_554
Mg1 F2 D2 115.37(10) 4_555 8_456
Mg1 F2 D2 45.39(8) 4_555 8_556
F1 F2 F1 107.17(15) 1_556 2_455
F1 F2 F1 89.89(8) 1_556 3_646
F1 F2 F1 147.47(13) 1_556 4_555
F1 F2 D1 107.17(15) 1_556 2_455
F1 F2 D1 89.89(8) 1_556 3_646
F1 F2 D1 147.47(13) 1_556 4_555
F1 F2 F2 153.41(14) 1_556 4_554
F1 F2 F2 59.82(9) 1_556 4_555
F1 F2 F2 103.64(13) 1_556 8_456
F1 F2 F2 61.01(10) 1_556 8_556
F1 F2 D2 153.41(14) 1_556 4_554
F1 F2 D2 59.82(9) 1_556 4_555
F1 F2 D2 103.64(13) 1_556 8_456
F1 F2 D2 61.01(10) 1_556 8_556
F1 F2 F1 161.85(14) 2_455 3_646
F1 F2 F1 89.78(8) 2_455 4_555
F1 F2 D1 107.17(15) 2_455 1_556
F1 F2 D1 161.85(14) 2_455 3_646
F1 F2 D1 89.78(8) 2_455 4_555
F1 F2 F2 60.33(9) 2_455 4_554
F1 F2 F2 123.48(13) 2_455 4_555
F1 F2 F2 59.07(10) 2_455 8_456
F1 F2 F2 134.45(14) 2_455 8_556
F1 F2 D2 60.33(9) 2_455 4_554
F1 F2 D2 123.48(13) 2_455 4_555
F1 F2 D2 59.07(10) 2_455 8_456
F1 F2 D2 134.45(14) 2_455 8_556
F1 F2 F1 72.23(12) 3_646 4_555
F1 F2 D1 89.89(8) 3_646 1_556
F1 F2 D1 161.85(14) 3_646 2_455
F1 F2 D1 72.23(12) 3_646 4_555
F1 F2 F2 106.46(12) 3_646 4_554
F1 F2 F2 59.79(9) 3_646 4_555
F1 F2 F2 111.66(12) 3_646 8_456
F1 F2 F2 59.39(9) 3_646 8_556
F1 F2 D2 106.46(12) 3_646 4_554
F1 F2 D2 59.79(9) 3_646 4_555
F1 F2 D2 111.66(12) 3_646 8_456
F1 F2 D2 59.39(9) 3_646 8_556
F1 F2 D1 147.47(13) 4_555 1_556
F1 F2 D1 89.78(8) 4_555 2_455
F1 F2 D1 72.23(12) 4_555 3_646
F1 F2 F2 59.07(9) 4_555 4_554
F1 F2 F2 87.66(11) 4_555 4_555
F1 F2 F2 61.13(9) 4_555 8_456
F1 F2 F2 124.55(13) 4_555 8_556
F1 F2 D2 59.07(9) 4_555 4_554
F1 F2 D2 87.66(11) 4_555 4_555
F1 F2 D2 61.13(9) 4_555 8_456
F1 F2 D2 124.55(13) 4_555 8_556
D1 F2 D1 107.17(15) 1_556 2_455
D1 F2 D1 89.89(8) 1_556 3_646
D1 F2 D1 147.47(13) 1_556 4_555
D1 F2 F2 153.41(14) 1_556 4_554
D1 F2 F2 59.82(9) 1_556 4_555
D1 F2 F2 103.64(13) 1_556 8_456
D1 F2 F2 61.01(10) 1_556 8_556
D1 F2 D2 153.41(14) 1_556 4_554
D1 F2 D2 59.82(9) 1_556 4_555
D1 F2 D2 103.64(13) 1_556 8_456
D1 F2 D2 61.01(10) 1_556 8_556
D1 F2 D1 161.85(14) 2_455 3_646
D1 F2 D1 89.78(8) 2_455 4_555
D1 F2 F2 60.33(9) 2_455 4_554
D1 F2 F2 123.48(13) 2_455 4_555
D1 F2 F2 59.07(10) 2_455 8_456
D1 F2 F2 134.45(14) 2_455 8_556
D1 F2 D2 60.33(9) 2_455 4_554
D1 F2 D2 123.48(13) 2_455 4_555
D1 F2 D2 59.07(10) 2_455 8_456
D1 F2 D2 134.45(14) 2_455 8_556
D1 F2 D1 72.23(12) 3_646 4_555
D1 F2 F2 106.46(12) 3_646 4_554
D1 F2 F2 59.79(9) 3_646 4_555
D1 F2 F2 111.66(12) 3_646 8_456
D1 F2 F2 59.39(9) 3_646 8_556
D1 F2 D2 106.46(12) 3_646 4_554
D1 F2 D2 59.79(9) 3_646 4_555
D1 F2 D2 111.66(12) 3_646 8_456
D1 F2 D2 59.39(9) 3_646 8_556
D1 F2 F2 59.07(9) 4_555 4_554
D1 F2 F2 87.66(11) 4_555 4_555
D1 F2 F2 61.13(9) 4_555 8_456
D1 F2 F2 124.55(13) 4_555 8_556
D1 F2 D2 59.07(9) 4_555 4_554
D1 F2 D2 87.66(11) 4_555 4_555
D1 F2 D2 61.13(9) 4_555 8_456
D1 F2 D2 124.55(13) 4_555 8_556
F2 F2 F2 146.70(11) 4_554 4_555
F2 F2 F2 89.89(10) 4_554 8_456
F2 F2 F2 109.20(10) 4_554 8_556
F2 F2 D2 146.70(11) 4_554 4_555
F2 F2 D2 89.89(10) 4_554 8_456
F2 F2 D2 109.20(10) 4_554 8_556
F2 F2 F2 70.80(9) 4_555 8_456
F2 F2 F2 90.11(10) 4_555 8_556
F2 F2 D2 146.70(11) 4_555 4_554
F2 F2 D2 70.80(9) 4_555 8_456
F2 F2 D2 90.11(10) 4_555 8_556
F2 F2 F2 160.35(12) 8_456 8_556
F2 F2 D2 89.89(10) 8_456 4_554
F2 F2 D2 70.80(9) 8_456 4_555
F2 F2 D2 160.35(12) 8_456 8_556
F2 F2 D2 109.20(10) 8_556 4_554
F2 F2 D2 90.11(10) 8_556 4_555
F2 F2 D2 160.35(12) 8_556 8_456
D2 F2 D2 146.70(11) 4_554 4_555
D2 F2 D2 89.89(10) 4_554 8_456
D2 F2 D2 109.20(10) 4_554 8_556
D2 F2 D2 70.80(9) 4_555 8_456
D2 F2 D2 90.11(10) 4_555 8_556
D2 F2 D2 160.35(12) 8_456 8_556
Na1 D2 Na1 99.6(3) 1_556 2_555
Na1 D2 Na1 160.3(3) 1_556 4_555
Na1 D2 Mg1 89.7(2) 1_556 1_555
Na1 D2 Mg1 86.20(18) 1_556 4_555
Na1 D2 F1 54.31(16) 1_556 1_556
Na1 D2 F1 69.51(20) 1_556 2_455
Na1 D2 F1 118.45(17) 1_556 3_646
Na1 D2 F1 110.37(16) 1_556 4_555
Na1 D2 D1 54.31(16) 1_556 1_556
Na1 D2 D1 69.51(20) 1_556 2_455
Na1 D2 D1 118.45(17) 1_556 3_646
Na1 D2 D1 110.37(16) 1_556 4_555
Na1 D2 F2 128.0(2) 1_556 4_554
Na1 D2 F2 58.95(14) 1_556 4_555
Na1 D2 F2 51.00(14) 1_556 8_456
Na1 D2 F2 115.3(2) 1_556 8_556
Na1 D2 D2 128.0(2) 1_556 4_554
Na1 D2 D2 58.95(14) 1_556 4_555
Na1 D2 D2 51.00(14) 1_556 8_456
Na1 D2 D2 115.3(2) 1_556 8_556
Na1 D2 Na1 100.10(14) 2_555 4_555
Na1 D2 Mg1 108.0(2) 2_555 1_555
Na1 D2 Mg1 99.3(2) 2_555 4_555
Na1 D2 F1 74.8(2) 2_555 1_556
Na1 D2 F1 72.96(20) 2_555 2_455
Na1 D2 F1 118.80(18) 2_555 3_646
Na1 D2 F1 137.55(19) 2_555 4_555
Na1 D2 D1 74.8(2) 2_555 1_556
Na1 D2 D1 72.96(20) 2_555 2_455
Na1 D2 D1 118.80(18) 2_555 3_646
Na1 D2 D1 137.55(19) 2_555 4_555
Na1 D2 F2 78.90(17) 2_555 4_554
Na1 D2 F2 134.3(3) 2_555 4_555
Na1 D2 F2 129.5(2) 2_555 8_456
Na1 D2 F2 61.52(16) 2_555 8_556
Na1 D2 D2 78.90(17) 2_555 4_554
Na1 D2 D2 134.3(3) 2_555 4_555
Na1 D2 D2 129.5(2) 2_555 8_456
Na1 D2 D2 61.52(16) 2_555 8_556
Na1 D2 Mg1 84.91(16) 4_555 1_555
Na1 D2 Mg1 89.87(20) 4_555 4_555
Na1 D2 F1 131.46(19) 4_555 1_556
Na1 D2 F1 117.46(15) 4_555 2_455
Na1 D2 F1 49.54(15) 4_555 3_646
Na1 D2 F1 53.63(14) 4_555 4_555
Na1 D2 D1 131.46(19) 4_555 1_556
Na1 D2 D1 117.46(15) 4_555 2_455
Na1 D2 D1 49.54(15) 4_555 3_646
Na1 D2 D1 53.63(14) 4_555 4_555
Na1 D2 F2 57.41(13) 4_555 4_554
Na1 D2 F2 105.6(2) 4_555 4_555
Na1 D2 F2 114.75(19) 4_555 8_456
Na1 D2 F2 74.04(14) 4_555 8_556
Na1 D2 D2 57.41(13) 4_555 4_554
Na1 D2 D2 105.6(2) 4_555 4_555
Na1 D2 D2 114.75(19) 4_555 8_456
Na1 D2 D2 74.04(14) 4_555 8_556
Mg1 D2 Mg1 152.64(7) 1_555 4_555
Mg1 D2 F1 143.23(14) 1_555 1_556
Mg1 D2 F1 117.42(13) 1_555 3_646
Mg1 D2 F1 45.23(7) 1_555 4_555
Mg1 D2 D1 143.23(14) 1_555 1_556
Mg1 D2 D1 117.42(13) 1_555 3_646
Mg1 D2 D1 45.23(7) 1_555 4_555
Mg1 D2 F2 111.28(10) 1_555 4_555
Mg1 D2 F2 45.28(8) 1_555 8_456
Mg1 D2 F2 153.51(11) 1_555 8_556
Mg1 D2 D2 111.28(10) 1_555 4_555
Mg1 D2 D2 45.28(8) 1_555 8_456
Mg1 D2 D2 153.51(11) 1_555 8_556
Mg1 D2 F1 45.66(8) 4_555 1_556
Mg1 D2 F1 152.31(14) 4_555 2_455
Mg1 D2 F1 111.71(12) 4_555 4_555
Mg1 D2 D1 45.66(8) 4_555 1_556
Mg1 D2 D1 152.31(14) 4_555 2_455
Mg1 D2 D1 111.71(12) 4_555 4_555
Mg1 D2 F2 145.73(10) 4_555 4_554
Mg1 D2 F2 115.37(10) 4_555 8_456
Mg1 D2 F2 45.39(8) 4_555 8_556
Mg1 D2 D2 145.73(10) 4_555 4_554
Mg1 D2 D2 115.37(10) 4_555 8_456
Mg1 D2 D2 45.39(8) 4_555 8_556
F1 D2 F1 107.17(15) 1_556 2_455
F1 D2 F1 89.89(8) 1_556 3_646
F1 D2 F1 147.47(13) 1_556 4_555
F1 D2 D1 107.17(15) 1_556 2_455
F1 D2 D1 89.89(8) 1_556 3_646
F1 D2 D1 147.47(13) 1_556 4_555
F1 D2 F2 153.41(14) 1_556 4_554
F1 D2 F2 59.82(9) 1_556 4_555
F1 D2 F2 103.64(13) 1_556 8_456
F1 D2 F2 61.01(10) 1_556 8_556
F1 D2 D2 153.41(14) 1_556 4_554
F1 D2 D2 59.82(9) 1_556 4_555
F1 D2 D2 103.64(13) 1_556 8_456
F1 D2 D2 61.01(10) 1_556 8_556
F1 D2 F1 161.85(14) 2_455 3_646
F1 D2 F1 89.78(8) 2_455 4_555
F1 D2 D1 107.17(15) 2_455 1_556
F1 D2 D1 161.85(14) 2_455 3_646
F1 D2 D1 89.78(8) 2_455 4_555
F1 D2 F2 60.33(9) 2_455 4_554
F1 D2 F2 123.48(13) 2_455 4_555
F1 D2 F2 59.07(10) 2_455 8_456
F1 D2 F2 134.45(14) 2_455 8_556
F1 D2 D2 60.33(9) 2_455 4_554
F1 D2 D2 123.48(13) 2_455 4_555
F1 D2 D2 59.07(10) 2_455 8_456
F1 D2 D2 134.45(14) 2_455 8_556
F1 D2 F1 72.23(12) 3_646 4_555
F1 D2 D1 89.89(8) 3_646 1_556
F1 D2 D1 161.85(14) 3_646 2_455
F1 D2 D1 72.23(12) 3_646 4_555
F1 D2 F2 106.46(12) 3_646 4_554
F1 D2 F2 59.79(9) 3_646 4_555
F1 D2 F2 111.66(12) 3_646 8_456
F1 D2 F2 59.39(9) 3_646 8_556
F1 D2 D2 106.46(12) 3_646 4_554
F1 D2 D2 59.79(9) 3_646 4_555
F1 D2 D2 111.66(12) 3_646 8_456
F1 D2 D2 59.39(9) 3_646 8_556
F1 D2 D1 147.47(13) 4_555 1_556
F1 D2 D1 89.78(8) 4_555 2_455
F1 D2 D1 72.23(12) 4_555 3_646
F1 D2 F2 59.07(9) 4_555 4_554
F1 D2 F2 87.66(11) 4_555 4_555
F1 D2 F2 61.13(9) 4_555 8_456
F1 D2 F2 124.55(13) 4_555 8_556
F1 D2 D2 59.07(9) 4_555 4_554
F1 D2 D2 87.66(11) 4_555 4_555
F1 D2 D2 61.13(9) 4_555 8_456
F1 D2 D2 124.55(13) 4_555 8_556
D1 D2 D1 107.17(15) 1_556 2_455
D1 D2 D1 89.89(8) 1_556 3_646
D1 D2 D1 147.47(13) 1_556 4_555
D1 D2 F2 153.41(14) 1_556 4_554
D1 D2 F2 59.82(9) 1_556 4_555
D1 D2 F2 103.64(13) 1_556 8_456
D1 D2 F2 61.01(10) 1_556 8_556
D1 D2 D2 153.41(14) 1_556 4_554
D1 D2 D2 59.82(9) 1_556 4_555
D1 D2 D2 103.64(13) 1_556 8_456
D1 D2 D2 61.01(10) 1_556 8_556
D1 D2 D1 161.85(14) 2_455 3_646
D1 D2 D1 89.78(8) 2_455 4_555
D1 D2 F2 60.33(9) 2_455 4_554
D1 D2 F2 123.48(13) 2_455 4_555
D1 D2 F2 59.07(10) 2_455 8_456
D1 D2 F2 134.45(14) 2_455 8_556
D1 D2 D2 60.33(9) 2_455 4_554
D1 D2 D2 123.48(13) 2_455 4_555
D1 D2 D2 59.07(10) 2_455 8_456
D1 D2 D2 134.45(14) 2_455 8_556
D1 D2 D1 72.23(12) 3_646 4_555
D1 D2 F2 106.46(12) 3_646 4_554
D1 D2 F2 59.79(9) 3_646 4_555
D1 D2 F2 111.66(12) 3_646 8_456
D1 D2 F2 59.39(9) 3_646 8_556
D1 D2 D2 106.46(12) 3_646 4_554
D1 D2 D2 59.79(9) 3_646 4_555
D1 D2 D2 111.66(12) 3_646 8_456
D1 D2 D2 59.39(9) 3_646 8_556
D1 D2 F2 59.07(9) 4_555 4_554
D1 D2 F2 87.66(11) 4_555 4_555
D1 D2 F2 61.13(9) 4_555 8_456
D1 D2 F2 124.55(13) 4_555 8_556
D1 D2 D2 59.07(9) 4_555 4_554
D1 D2 D2 87.66(11) 4_555 4_555
D1 D2 D2 61.13(9) 4_555 8_456
D1 D2 D2 124.55(13) 4_555 8_556
F2 D2 F2 146.70(11) 4_554 4_555
F2 D2 F2 89.89(10) 4_554 8_456
F2 D2 F2 109.20(10) 4_554 8_556
F2 D2 D2 146.70(11) 4_554 4_555
F2 D2 D2 89.89(10) 4_554 8_456
F2 D2 D2 109.20(10) 4_554 8_556
F2 D2 F2 70.80(9) 4_555 8_456
F2 D2 F2 90.11(10) 4_555 8_556
F2 D2 D2 146.70(11) 4_555 4_554
F2 D2 D2 70.80(9) 4_555 8_456
F2 D2 D2 90.11(10) 4_555 8_556
F2 D2 F2 160.35(12) 8_456 8_556
F2 D2 D2 89.89(10) 8_456 4_554
F2 D2 D2 70.80(9) 8_456 4_555
F2 D2 D2 160.35(12) 8_456 8_556
F2 D2 D2 109.20(10) 8_556 4_554
F2 D2 D2 90.11(10) 8_556 4_555
F2 D2 D2 160.35(12) 8_556 8_456
D2 D2 D2 146.70(11) 4_554 4_555
D2 D2 D2 89.89(10) 4_554 8_456
D2 D2 D2 109.20(10) 4_554 8_556
D2 D2 D2 70.80(9) 4_555 8_456
D2 D2 D2 90.11(10) 4_555 8_556
D2 D2 D2 160.35(12) 8_456 8_556

loop_
_geom_bond_atom_site_label_1
_geom_bond_atom_site_label_2
_geom_bond_distance
_geom_bond_site_symmetry_2
Na1 F1 2.466(6) 1_555
Na1 F1 2.313(6) 2_455
Na1 D1 2.466(6) 1_555
Na1 D1 2.313(6) 2_455
Na1 F2 2.644(5) 1_554
Na1 F2 2.337(4) 2_455
Na1 F2 2.688(4) 4_554
Na1 F2 2.688(4) 6_554
Na1 F2 2.644(5) 7_554
Na1 F2 2.337(4) 8_455
Na1 D2 2.644(5) 1_554
Na1 D2 2.337(4) 2_455
Na1 D2 2.688(4) 4_554
Na1 D2 2.688(4) 6_554
Na1 D2 2.644(5) 7_554
Na1 D2 2.337(4) 8_455
Mg1 F1 1.9707(6) 2_455
Mg1 F1 1.9707(6) 4_555
Mg1 D1 1.9707(6) 2_455
Mg1 D1 1.9707(6) 4_555
Mg1 F2 1.9783(17) 1_555
Mg1 F2 1.9744(16) 4_554
Mg1 F2 1.9783(17) 5_556
Mg1 F2 1.9744(16) 8_456
Mg1 D2 1.9783(17) 1_555
Mg1 D2 1.9744(16) 4_554
Mg1 D2 1.9783(17) 5_556
Mg1 D2 1.9744(16) 8_456
F1 Na1 2.466(6) 1_555
F1 Na1 2.313(6) 2_555
F1 Mg1 1.9707(6) 2_555
F1 Mg1 1.9707(6) 4_554
F1 F2 2.755(3) 1_554
F1 F2 2.809(3) 2_555
F1 F2 2.824(3) 3_656
F1 F2 2.776(3) 4_554
F1 F2 2.824(3) 5_656
F1 F2 2.776(3) 6_554
F1 F2 2.755(3) 7_554
F1 F2 2.809(3) 8_555
F1 D2 2.755(3) 1_554
F1 D2 2.809(3) 2_555
F1 D2 2.824(3) 3_656
F1 D2 2.776(3) 4_554
F1 D2 2.824(3) 5_656
F1 D2 2.776(3) 6_554
F1 D2 2.755(3) 7_554
F1 D2 2.809(3) 8_555
D1 Na1 2.466(6) 1_555
D1 Na1 2.313(6) 2_555
D1 Mg1 1.9707(6) 2_555
D1 Mg1 1.9707(6) 4_554
D1 F2 2.755(3) 1_554
D1 F2 2.809(3) 2_555
D1 F2 2.824(3) 3_656
D1 F2 2.776(3) 4_554
D1 F2 2.824(3) 5_656
D1 F2 2.776(3) 6_554
D1 F2 2.755(3) 7_554
D1 F2 2.809(3) 8_555
D1 D2 2.755(3) 1_554
D1 D2 2.809(3) 2_555
D1 D2 2.824(3) 3_656
D1 D2 2.776(3) 4_554
D1 D2 2.824(3) 5_656
D1 D2 2.776(3) 6_554
D1 D2 2.755(3) 7_554
D1 D2 2.809(3) 8_555
F2 Na1 2.644(5) 1_556
F2 Na1 2.337(4) 2_555
F2 Na1 2.688(4) 4_555
F2 Mg1 1.9783(17) 1_555
F2 Mg1 1.9744(16) 4_555
F2 F1 2.755(3) 1_556
F2 F1 2.809(3) 2_455
F2 F1 2.824(3) 3_646
F2 F1 2.776(3) 4_555
F2 D1 2.755(3) 1_556
F2 D1 2.809(3) 2_455
F2 D1 2.824(3) 3_646
F2 D1 2.776(3) 4_555
F2 F2 2.811(2) 4_554
F2 F2 2.811(2) 4_555
F2 F2 2.778(2) 8_456
F2 F2 2.778(2) 8_556
F2 D2 2.811(2) 4_554
F2 D2 2.811(2) 4_555
F2 D2 2.778(2) 8_456
F2 D2 2.778(2) 8_556
D2 Na1 2.644(5) 1_556
D2 Na1 2.337(4) 2_555
D2 Na1 2.688(4) 4_555
D2 Mg1 1.9783(17) 1_555
D2 Mg1 1.9744(16) 4_555
D2 F1 2.755(3) 1_556
D2 F1 2.809(3) 2_455
D2 F1 2.824(3) 3_646
D2 F1 2.776(3) 4_555
D2 D1 2.755(3) 1_556
D2 D1 2.809(3) 2_455
D2 D1 2.824(3) 3_646
D2 D1 2.776(3) 4_555
D2 F2 2.811(2) 4_554
D2 F2 2.811(2) 4_555
D2 F2 2.778(2) 8_456
D2 F2 2.778(2) 8_556
D2 D2 2.811(2) 4_554
D2 D2 2.811(2) 4_555
D2 D2 2.778(2) 8_456
D2 D2 2.778(2) 8_556
